data_7120207
loop_
_publ_author_name
'Ueda, Misa'
'Horiuchi, Shinnosuke'
'Sakuda, Eri'
'Nakao, Yoshihide'
'Arikawa, Yasuhiro'
'Umakoshi, Keisuke'

_publ_section_title
;
 Reversible formation and cleavage of Pt\\rightarrow Ag dative bonds in a
 pre-organized cavity of a luminescent heteropolynuclear platinum(ii)
 complex
;
_journal_name_full 'Chem. Commun.'
_journal_paper_doi 10.1039/C7CC03447D
_journal_year 2017
_chemical_formula_moiety 'C82 H56 Ag2 F4 N10 Pt2'
_chemical_formula_sum 'C82 H56 Ag2 F4 N10 Pt2'
_chemical_formula_weight 1863.32
_space_group_crystal_system monoclinic
_space_group_IT_number 14
_space_group_name_Hall '-P 2ybc'
_space_group_name_H-M_alt 'P 1 21/c 1'
_symmetry_space_group_name_Hall '-P 2ybc'
_symmetry_space_group_name_H-M 'P 1 21/c 1'
_atom_sites_solution_hydrogens geom
_atom_sites_solution_primary direct
_atom_sites_solution_secondary difmap
_audit_update_record
;
2017-03-02 deposited with the CCDC.
2017-05-19 downloaded from the CCDC.
;
_cell_angle_alpha 90.0000
_cell_angle_beta 109.989(3)
_cell_angle_gamma 90.0000
_cell_formula_units_Z 4
_cell_length_a 23.523(5)
_cell_length_b 14.927(3)
_cell_length_c 19.897(5)
_cell_measurement_reflns_used 13556
_cell_measurement_temperature 273
_cell_measurement_theta_max 27.49
_cell_measurement_theta_min 1.75
_cell_volume 6566(3)
_computing_cell_refinement 'CrystalClear-SM Expert 2.0 r16'
_computing_data_collection 'CrystalClear-SM Expert 2.0 r16 (Rigaku, 2014)'
_computing_data_reduction 'CrystalClear-SM Expert 2.0 r16'
_computing_molecular_graphics 'CrystalStructure 4.2'
_computing_publication_material 'CrystalStructure 4.2 (Rigaku, 2015)'
_computing_structure_refinement 'SHELXL97 (Sheldrick, 2008)'
_computing_structure_solution 'SHELXS97 (Sheldrick, 2008)'
_diffrn_ambient_temperature 273
_diffrn_detector_area_resol_mean 29.257
_diffrn_measured_fraction_theta_full 0.978
_diffrn_measured_fraction_theta_max 0.978
_diffrn_measurement_device_type 'Rigaku Saturn70'
_diffrn_measurement_method \w
_diffrn_radiation_type 'Mo K\a'
_diffrn_radiation_wavelength 0.71075
_diffrn_reflns_av_R_equivalents 0.0885
_diffrn_reflns_Laue_measured_fraction_full 0.000
_diffrn_reflns_Laue_measured_fraction_max 0.000
_diffrn_reflns_limit_h_max 30
_diffrn_reflns_limit_h_min -30
_diffrn_reflns_limit_k_max 19
_diffrn_reflns_limit_k_min -18
_diffrn_reflns_limit_l_max 24
_diffrn_reflns_limit_l_min -23
_diffrn_reflns_number 53578
_diffrn_reflns_point_group_measured_fraction_full 0.000
_diffrn_reflns_point_group_measured_fraction_max 0.000
_diffrn_reflns_theta_full 27.480
_diffrn_reflns_theta_max 27.480
_diffrn_reflns_theta_min 1.646
_diffrn_standards_number 0
_exptl_absorpt_coefficient_mu 4.886
_exptl_absorpt_correction_T_max 0.822
_exptl_absorpt_correction_T_min 0.748
_exptl_absorpt_correction_type multi-scan
_exptl_absorpt_process_details 'REQAB (Rigaku, 1998)'
_exptl_crystal_colour yellow
_exptl_crystal_density_diffrn 1.885
_exptl_crystal_density_method 'not measured'
_exptl_crystal_description prism
_exptl_crystal_F_000 3616.00
_exptl_crystal_size_max 0.070
_exptl_crystal_size_mid 0.060
_exptl_crystal_size_min 0.040
_refine_diff_density_max 1.23
_refine_diff_density_min -1.84
_refine_ls_extinction_method none
_refine_ls_goodness_of_fit_ref 1.164
_refine_ls_hydrogen_treatment constr
_refine_ls_number_parameters 901
_refine_ls_number_reflns 14744
_refine_ls_number_restraints 0
_refine_ls_R_factor_all 0.1125
_refine_ls_R_factor_gt 0.0810
_refine_ls_shift/su_max 0.001
_refine_ls_structure_factor_coef Fsqd
_refine_ls_weighting_details 'w = 1/[\s^2^(Fo^2^)+(0.0286P)^2^+46.0873P] where P=(Fo^2^+2Fc^2^)/3'
_refine_ls_weighting_scheme calc
_refine_ls_wR_factor_gt 0.1308
_refine_ls_wR_factor_ref 0.1465
_reflns_number_gt 10814
_reflns_number_total 14744
_reflns_threshold_expression F^2^>2.0\s(F^2^)
_cod_data_source_file c7cc03447d2.cif
_cod_data_source_block 5a
_cod_original_cell_volume 6565(3)
_cod_database_code 7120207

loop_
_space_group_symop_id
_space_group_symop_operation_xyz
1 +X,+Y,+Z
2 -X,1/2+Y,1/2-Z
3 -X,-Y,-Z
4 +X,-1/2-Y,-1/2+Z

loop_
_atom_site_label
_atom_site_type_symbol
_atom_site_fract_x
_atom_site_fract_y
_atom_site_fract_z
_atom_site_U_iso_or_equiv
_atom_site_adp_type
_atom_site_occupancy
_atom_site_symmetry_multiplicity
_atom_site_calc_flag
_atom_site_refinement_flags
Pt1 Pt 0.322401(19) 0.57368(3) 0.18920(2) 0.02251(11) Uani 1 1 d .
Pt2 Pt 0.177196(19) 0.58559(3) 0.29561(2) 0.02277(11) Uani 1 1 d .
Ag1 Ag 0.20047(4) 0.45387(6) 0.17107(4) 0.0263(2) Uani 1 1 d .
Ag2 Ag 0.29626(4) 0.44210(6) 0.31348(4) 0.0264(2) Uani 1 1 d .
N11 N 0.3217(4) 0.7017(6) 0.2194(4) 0.024(2) Uani 1 1 d .
C12 C 0.2894(5) 0.7601(7) 0.1660(6) 0.026(2) Uani 1 1 d .
C13 C 0.2952(6) 0.8529(9) 0.1748(7) 0.045(3) Uani 1 1 d .
H13 H 0.2737 0.8919 0.1386 0.054 Uiso 1 1 calc R
C14 C 0.3348(6) 0.8849(8) 0.2409(7) 0.045(3) Uani 1 1 d .
H14 H 0.3411 0.9463 0.2474 0.054 Uiso 1 1 calc R
C15 C 0.3646(6) 0.8273(9) 0.2963(7) 0.041(3) Uani 1 1 d .
H15 H 0.3884 0.8486 0.3410 0.049 Uiso 1 1 calc R
C16 C 0.3573(5) 0.7365(8) 0.2821(6) 0.029(3) Uani 1 1 d .
H16 H 0.3782 0.6970 0.3182 0.035 Uiso 1 1 calc R
C121 C 0.2509(5) 0.7133(8) 0.1019(6) 0.029(3) Uani 1 1 d .
C122 C 0.2577(5) 0.6185(7) 0.1012(5) 0.022(2) Uani 1 1 d .
C123 C 0.2255(5) 0.5698(8) 0.0422(5) 0.027(3) Uani 1 1 d .
H123 H 0.2303 0.5081 0.0405 0.033 Uiso 1 1 calc R
C124 C 0.1852(5) 0.6164(9) -0.0155(6) 0.037(3) Uani 1 1 d .
F124 F 0.1524(3) 0.5682(5) -0.0746(3) 0.0436(18) Uani 1 1 d .
C125 C 0.1750(5) 0.7074(8) -0.0186(6) 0.031(3) Uani 1 1 d .
H125 H 0.1472 0.7361 -0.0576 0.038 Uiso 1 1 calc R
C126 C 0.2107(6) 0.7518(8) 0.0429(6) 0.031(3) Uani 1 1 d .
F126 F 0.2017(4) 0.8439(5) 0.0423(4) 0.054(2) Uani 1 1 d .
N21 N 0.3195(4) 0.4491(6) 0.1494(4) 0.027(2) Uani 1 1 d .
N22 N 0.2733(4) 0.3918(6) 0.1465(4) 0.0221(19) Uani 1 1 d .
C23 C 0.2810(5) 0.3182(8) 0.1120(6) 0.030(3) Uani 1 1 d .
C24 C 0.3311(5) 0.3295(8) 0.0913(6) 0.033(3) Uani 1 1 d .
H24 H 0.3458 0.2891 0.0657 0.039 Uiso 1 1 calc R
C25 C 0.3549(5) 0.4127(7) 0.1161(5) 0.024(2) Uani 1 1 d .
C231 C 0.2396(5) 0.2384(7) 0.0987(6) 0.027(3) Uani 1 1 d .
C232 C 0.1872(5) 0.2369(8) 0.1134(6) 0.031(3) Uani 1 1 d .
H232 H 0.1751 0.2880 0.1316 0.038 Uiso 1 1 calc R
C233 C 0.1514(6) 0.1600(8) 0.1016(7) 0.038(3) Uani 1 1 d .
H233 H 0.1158 0.1606 0.1121 0.046 Uiso 1 1 calc R
C234 C 0.1676(6) 0.0846(8) 0.0753(6) 0.036(3) Uani 1 1 d .
H234 H 0.1431 0.0340 0.0668 0.043 Uiso 1 1 calc R
C235 C 0.2213(7) 0.0840(8) 0.0611(7) 0.043(3) Uani 1 1 d .
H235 H 0.2328 0.0321 0.0432 0.052 Uiso 1 1 calc R
C236 C 0.2576(6) 0.1573(8) 0.0727(6) 0.039(3) Uani 1 1 d .
H236 H 0.2939 0.1550 0.0638 0.047 Uiso 1 1 calc R
C251 C 0.4064(5) 0.4612(7) 0.1078(6) 0.031(3) Uani 1 1 d .
C252 C 0.4002(6) 0.5210(9) 0.0544(7) 0.044(3) Uani 1 1 d .
H252 H 0.3615 0.5332 0.0229 0.053 Uiso 1 1 calc R
C253 C 0.4479(7) 0.5641(10) 0.0448(8) 0.051(4) Uani 1 1 d .
H253 H 0.4414 0.6038 0.0069 0.061 Uiso 1 1 calc R
C254 C 0.5057(6) 0.5488(10) 0.0911(8) 0.053(4) Uani 1 1 d .
H254 H 0.5383 0.5786 0.0850 0.064 Uiso 1 1 calc R
C255 C 0.5148(6) 0.4894(9) 0.1462(7) 0.042(3) Uani 1 1 d .
H255 H 0.5538 0.4791 0.1777 0.050 Uiso 1 1 calc R
C256 C 0.4655(5) 0.4435(8) 0.1560(7) 0.035(3) Uani 1 1 d .
H256 H 0.4718 0.4027 0.1931 0.042 Uiso 1 1 calc R
N31 N 0.3964(4) 0.5357(6) 0.2790(5) 0.027(2) Uani 1 1 d .
N32 N 0.3856(4) 0.4700(6) 0.3217(4) 0.0225(19) Uani 1 1 d .
C33 C 0.4393(5) 0.4455(8) 0.3715(6) 0.026(2) Uani 1 1 d .
C34 C 0.4855(6) 0.4952(7) 0.3599(6) 0.029(3) Uani 1 1 d .
H34 H 0.5268 0.4916 0.3855 0.035 Uiso 1 1 calc R
C35 C 0.4570(5) 0.5513(8) 0.3017(6) 0.026(2) Uani 1 1 d .
C331 C 0.4452(5) 0.3754(8) 0.4256(6) 0.028(3) Uani 1 1 d .
C332 C 0.4021(5) 0.3085(8) 0.4186(7) 0.038(3) Uani 1 1 d .
H332 H 0.3668 0.3082 0.3789 0.045 Uiso 1 1 calc R
C333 C 0.4116(6) 0.2432(8) 0.4697(7) 0.040(3) Uani 1 1 d .
H333 H 0.3826 0.1989 0.4644 0.049 Uiso 1 1 calc R
C334 C 0.4638(6) 0.2426(8) 0.5289(6) 0.036(3) Uani 1 1 d .
H334 H 0.4694 0.1986 0.5636 0.043 Uiso 1 1 calc R
C335 C 0.5068(7) 0.3058(9) 0.5366(6) 0.047(4) Uani 1 1 d .
H335 H 0.5427 0.3038 0.5754 0.056 Uiso 1 1 calc R
C336 C 0.4971(6) 0.3738(8) 0.4863(6) 0.037(3) Uani 1 1 d .
H336 H 0.5257 0.4190 0.4933 0.045 Uiso 1 1 calc R
C351 C 0.4871(5) 0.6187(7) 0.2712(6) 0.022(2) Uani 1 1 d .
C352 C 0.5500(5) 0.6295(8) 0.3063(6) 0.036(3) Uani 1 1 d .
H352 H 0.5707 0.5937 0.3452 0.044 Uiso 1 1 calc R
C353 C 0.5802(6) 0.6941(10) 0.2819(7) 0.046(4) Uani 1 1 d .
H353 H 0.6215 0.7016 0.3059 0.055 Uiso 1 1 calc R
C354 C 0.5526(6) 0.7476(9) 0.2244(7) 0.040(3) Uani 1 1 d .
H354 H 0.5744 0.7901 0.2093 0.048 Uiso 1 1 calc R
C355 C 0.4900(6) 0.7367(8) 0.1885(7) 0.039(3) Uani 1 1 d .
H355 H 0.4696 0.7731 0.1499 0.047 Uiso 1 1 calc R
C356 C 0.4591(5) 0.6706(8) 0.2115(6) 0.030(3) Uani 1 1 d .
H356 H 0.4183 0.6611 0.1860 0.036 Uiso 1 1 calc R
N41 N 0.1801(4) 0.7107(6) 0.2591(5) 0.025(2) Uani 1 1 d .
C42 C 0.2162(6) 0.7695(8) 0.3081(6) 0.032(3) Uani 1 1 d .
C43 C 0.2114(6) 0.8626(8) 0.2905(8) 0.044(3) Uani 1 1 d .
H43 H 0.2329 0.9045 0.3242 0.053 Uiso 1 1 calc R
C44 C 0.1749(7) 0.8905(9) 0.2237(7) 0.051(4) Uani 1 1 d .
H44 H 0.1724 0.9512 0.2124 0.061 Uiso 1 1 calc R
C45 C 0.1426(7) 0.8301(8) 0.1743(7) 0.045(3) Uani 1 1 d .
H45 H 0.1192 0.8490 0.1287 0.054 Uiso 1 1 calc R
C46 C 0.1447(5) 0.7393(8) 0.1927(6) 0.033(3) Uani 1 1 d .
H46 H 0.1218 0.6980 0.1594 0.040 Uiso 1 1 calc R
C421 C 0.2548(5) 0.7259(8) 0.3720(6) 0.031(3) Uani 1 1 d .
C422 C 0.2473(5) 0.6322(7) 0.3774(5) 0.022(2) Uani 1 1 d .
C423 C 0.2831(5) 0.5859(9) 0.4362(5) 0.032(3) Uani 1 1 d .
H423 H 0.2776 0.5247 0.4402 0.038 Uiso 1 1 calc R
C424 C 0.3270(5) 0.6309(9) 0.4890(6) 0.036(3) Uani 1 1 d .
F424 F 0.3621(4) 0.5869(6) 0.5469(4) 0.064(2) Uani 1 1 d .
C425 C 0.3361(6) 0.7217(10) 0.4868(6) 0.047(4) Uani 1 1 d .
H425 H 0.3652 0.7510 0.5242 0.056 Uiso 1 1 calc R
C426 C 0.3012(6) 0.7669(8) 0.4284(7) 0.034(3) Uani 1 1 d .
F426 F 0.3081(4) 0.8571(6) 0.4243(4) 0.064(2) Uani 1 1 d .
N51 N 0.1774(4) 0.4630(6) 0.3368(4) 0.0212(19) Uani 1 1 d .
N52 N 0.2167(4) 0.3980(6) 0.3282(5) 0.024(2) Uani 1 1 d .
C53 C 0.2027(5) 0.3187(7) 0.3528(5) 0.022(2) Uani 1 1 d .
C54 C 0.1546(5) 0.3327(7) 0.3764(6) 0.028(3) Uani 1 1 d .
H54 H 0.1358 0.2901 0.3958 0.033 Uiso 1 1 calc R
C55 C 0.1399(4) 0.4230(8) 0.3655(5) 0.023(2) Uani 1 1 d .
C531 C 0.2355(6) 0.2359(8) 0.3515(6) 0.032(3) Uani 1 1 d .
C532 C 0.2597(6) 0.2193(8) 0.2988(7) 0.037(3) Uani 1 1 d .
H532 H 0.2553 0.2616 0.2630 0.045 Uiso 1 1 calc R
C533 C 0.2911(7) 0.1389(8) 0.2984(8) 0.049(4) Uani 1 1 d .
H533 H 0.3090 0.1292 0.2640 0.059 Uiso 1 1 calc R
C534 C 0.2949(7) 0.0755(8) 0.3491(7) 0.046(3) Uani 1 1 d .
H534 H 0.3153 0.0221 0.3491 0.055 Uiso 1 1 calc R
C535 C 0.2684(6) 0.0903(8) 0.4012(7) 0.042(3) Uani 1 1 d .
H535 H 0.2700 0.0459 0.4346 0.050 Uiso 1 1 calc R
C536 C 0.2396(5) 0.1712(8) 0.4032(6) 0.035(3) Uani 1 1 d .
H536 H 0.2233 0.1818 0.4389 0.042 Uiso 1 1 calc R
C551 C 0.0935(5) 0.4749(8) 0.3845(6) 0.031(3) Uani 1 1 d .
C552 C 0.0359(6) 0.4408(8) 0.3714(6) 0.033(3) Uani 1 1 d .
H552 H 0.0252 0.3867 0.3471 0.039 Uiso 1 1 calc R
C553 C -0.0062(6) 0.4853(9) 0.3937(7) 0.043(3) Uani 1 1 d .
H553 H -0.0448 0.4620 0.3841 0.052 Uiso 1 1 calc R
C554 C 0.0105(6) 0.5653(9) 0.4307(6) 0.035(3) Uani 1 1 d .
H554 H -0.0169 0.5946 0.4474 0.042 Uiso 1 1 calc R
C555 C 0.0666(5) 0.6022(8) 0.4431(6) 0.031(3) Uani 1 1 d .
H555 H 0.0765 0.6571 0.4662 0.037 Uiso 1 1 calc R
C556 C 0.1084(5) 0.5563(8) 0.4205(6) 0.027(2) Uani 1 1 d .
H556 H 0.1468 0.5804 0.4296 0.032 Uiso 1 1 calc R
N61 N 0.0998(4) 0.5460(6) 0.2108(4) 0.0191(19) Uani 1 1 d .
N62 N 0.1115(4) 0.4896(6) 0.1623(4) 0.0225(19) Uani 1 1 d .
C63 C 0.0580(5) 0.4590(7) 0.1191(6) 0.025(2) Uani 1 1 d .
C64 C 0.0128(5) 0.4911(7) 0.1410(6) 0.027(3) Uani 1 1 d .
H64 H -0.0282 0.4780 0.1212 0.033 Uiso 1 1 calc R
C65 C 0.0400(5) 0.5465(8) 0.1978(5) 0.028(3) Uani 1 1 d .
C631 C 0.0524(5) 0.4013(8) 0.0554(6) 0.026(2) Uani 1 1 d .
C632 C 0.0934(6) 0.4124(8) 0.0191(5) 0.030(3) Uani 1 1 d .
H632 H 0.1245 0.4540 0.0350 0.036 Uiso 1 1 calc R
C633 C 0.0873(6) 0.3613(9) -0.0401(6) 0.039(3) Uani 1 1 d .
H633 H 0.1138 0.3699 -0.0650 0.047 Uiso 1 1 calc R
C634 C 0.0425(6) 0.2973(8) -0.0635(7) 0.036(3) Uani 1 1 d .
H634 H 0.0392 0.2624 -0.1034 0.043 Uiso 1 1 calc R
C635 C 0.0023(6) 0.2857(8) -0.0266(6) 0.039(3) Uani 1 1 d .
H635 H -0.0282 0.2431 -0.0421 0.047 Uiso 1 1 calc R
C636 C 0.0074(6) 0.3357(8) 0.0315(6) 0.035(3) Uani 1 1 d .
H636 H -0.0193 0.3265 0.0561 0.042 Uiso 1 1 calc R
C651 C 0.0088(5) 0.6070(8) 0.2324(5) 0.025(2) Uani 1 1 d .
C652 C -0.0516(6) 0.5902(8) 0.2267(6) 0.034(3) Uani 1 1 d .
H652 H -0.0697 0.5366 0.2065 0.041 Uiso 1 1 calc R
C653 C -0.0840(5) 0.6513(8) 0.2501(5) 0.027(3) Uani 1 1 d .
H653 H -0.1239 0.6381 0.2451 0.032 Uiso 1 1 calc R
C654 C -0.0598(6) 0.7313(9) 0.2808(6) 0.038(3) Uani 1 1 d .
H654 H -0.0830 0.7716 0.2960 0.045 Uiso 1 1 calc R
C655 C 0.0015(6) 0.7517(8) 0.2893(6) 0.037(3) Uani 1 1 d .
H655 H 0.0192 0.8053 0.3100 0.044 Uiso 1 1 calc R
C656 C 0.0337(5) 0.6893(8) 0.2655(5) 0.030(3) Uani 1 1 d .
H656 H 0.0738 0.7018 0.2715 0.036 Uiso 1 1 calc R

loop_
_atom_site_aniso_label
_atom_site_aniso_U_11
_atom_site_aniso_U_22
_atom_site_aniso_U_33
_atom_site_aniso_U_23
_atom_site_aniso_U_13
_atom_site_aniso_U_12
Pt1 0.0196(2) 0.0255(2) 0.0233(2) -0.00069(18) 0.00833(17) -0.00026(17)
Pt2 0.0193(2) 0.0266(2) 0.0230(2) -0.00158(18) 0.00800(17) 0.00040(17)
Ag1 0.0213(4) 0.0324(5) 0.0272(5) -0.0015(4) 0.0109(3) 0.0020(3)
Ag2 0.0220(4) 0.0312(5) 0.0275(5) 0.0004(4) 0.0104(3) -0.0007(4)
N11 0.017(5) 0.034(5) 0.019(5) 0.002(4) 0.002(4) 0.000(4)
C12 0.031(6) 0.023(6) 0.023(6) 0.013(5) 0.010(5) 0.009(5)
C13 0.041(8) 0.043(8) 0.051(8) 0.009(7) 0.018(7) 0.013(6)
C14 0.047(9) 0.025(6) 0.064(9) -0.008(7) 0.019(7) -0.004(6)
C15 0.042(8) 0.044(8) 0.036(7) -0.004(6) 0.013(6) -0.010(6)
C16 0.025(6) 0.036(7) 0.021(6) -0.014(5) 0.000(5) -0.004(5)
C121 0.011(5) 0.045(7) 0.031(6) 0.003(6) 0.009(5) 0.001(5)
C122 0.022(6) 0.024(6) 0.024(6) 0.002(5) 0.015(5) -0.002(4)
C123 0.028(6) 0.038(7) 0.016(5) -0.009(5) 0.008(5) -0.001(5)
C124 0.027(7) 0.063(9) 0.022(6) -0.003(6) 0.009(5) -0.016(6)
F124 0.028(4) 0.063(5) 0.035(4) -0.009(4) 0.004(3) -0.010(4)
C125 0.022(6) 0.039(7) 0.033(7) 0.009(6) 0.010(5) 0.002(5)
C126 0.036(7) 0.030(6) 0.029(6) 0.007(5) 0.012(5) 0.006(5)
F126 0.050(5) 0.046(5) 0.058(5) 0.008(4) 0.008(4) 0.000(4)
N21 0.019(5) 0.040(6) 0.021(5) -0.008(4) 0.007(4) -0.005(4)
N22 0.020(5) 0.021(5) 0.027(5) -0.010(4) 0.009(4) -0.004(4)
C23 0.013(5) 0.039(7) 0.038(7) 0.003(6) 0.006(5) -0.001(5)
C24 0.019(6) 0.035(7) 0.045(7) -0.004(6) 0.013(5) 0.003(5)
C25 0.033(6) 0.029(6) 0.015(5) 0.004(5) 0.013(5) 0.002(5)
C231 0.028(6) 0.030(6) 0.029(6) -0.001(5) 0.017(5) 0.007(5)
C232 0.031(7) 0.032(6) 0.035(7) -0.002(5) 0.015(5) 0.003(5)
C233 0.031(7) 0.037(7) 0.050(8) -0.007(6) 0.018(6) -0.015(6)
C234 0.043(8) 0.030(7) 0.038(7) -0.006(6) 0.019(6) -0.013(6)
C235 0.065(10) 0.031(7) 0.044(8) -0.013(6) 0.032(7) -0.014(7)
C236 0.045(8) 0.035(7) 0.043(8) 0.000(6) 0.024(6) -0.012(6)
C251 0.031(7) 0.022(6) 0.045(7) -0.009(5) 0.017(6) -0.005(5)
C252 0.032(7) 0.053(9) 0.055(9) 0.020(7) 0.026(7) 0.001(6)
C253 0.049(9) 0.051(9) 0.067(10) -0.001(8) 0.040(8) -0.008(7)
C254 0.039(8) 0.055(9) 0.077(11) -0.035(9) 0.035(8) -0.030(7)
C255 0.021(7) 0.046(8) 0.058(9) -0.026(7) 0.011(6) -0.010(6)
C256 0.018(6) 0.042(7) 0.045(7) -0.004(6) 0.010(5) -0.003(5)
N31 0.031(6) 0.025(5) 0.027(5) 0.004(4) 0.010(4) 0.000(4)
N32 0.013(4) 0.029(5) 0.023(5) 0.006(4) 0.003(4) -0.001(4)
C33 0.012(5) 0.037(6) 0.031(6) -0.004(5) 0.011(4) 0.004(5)
C34 0.035(7) 0.027(6) 0.027(6) 0.005(5) 0.013(5) -0.002(5)
C35 0.024(6) 0.036(6) 0.024(6) -0.005(5) 0.014(5) -0.003(5)
C331 0.021(6) 0.036(7) 0.027(6) 0.003(5) 0.009(5) 0.001(5)
C332 0.012(6) 0.041(7) 0.053(8) 0.008(6) 0.002(5) 0.008(5)
C333 0.040(8) 0.033(7) 0.052(8) 0.002(6) 0.021(7) -0.010(6)
C334 0.034(7) 0.037(7) 0.033(7) 0.012(6) 0.006(6) 0.007(6)
C335 0.054(9) 0.052(9) 0.020(6) 0.008(6) -0.005(6) -0.011(7)
C336 0.042(8) 0.037(7) 0.030(7) 0.008(6) 0.009(6) -0.004(6)
C351 0.017(5) 0.021(5) 0.032(6) -0.003(5) 0.014(5) 0.002(4)
C352 0.023(6) 0.044(7) 0.034(7) 0.007(6) -0.001(5) -0.014(5)
C353 0.019(7) 0.070(10) 0.046(8) -0.023(7) 0.009(6) -0.027(6)
C354 0.043(8) 0.043(8) 0.044(8) 0.004(6) 0.028(7) -0.009(6)
C355 0.042(8) 0.037(7) 0.047(8) -0.001(6) 0.026(7) -0.006(6)
C356 0.019(6) 0.037(7) 0.038(7) 0.003(6) 0.016(5) 0.000(5)
N41 0.014(5) 0.029(5) 0.027(5) 0.002(4) 0.001(4) 0.006(4)
C42 0.033(7) 0.026(6) 0.041(7) -0.012(5) 0.017(6) -0.005(5)
C43 0.046(9) 0.030(7) 0.063(9) 0.003(7) 0.026(7) 0.002(6)
C44 0.064(11) 0.030(7) 0.053(9) 0.002(7) 0.012(8) -0.007(7)
C45 0.060(10) 0.029(7) 0.046(8) -0.004(6) 0.018(7) 0.013(6)
C46 0.029(7) 0.032(7) 0.039(7) -0.004(6) 0.012(6) 0.010(5)
C421 0.027(7) 0.032(6) 0.040(7) -0.012(6) 0.018(6) 0.003(5)
C422 0.022(6) 0.025(5) 0.022(6) -0.002(5) 0.011(4) 0.004(4)
C423 0.021(6) 0.050(8) 0.019(6) -0.002(5) 0.000(4) 0.003(5)
C424 0.020(6) 0.055(8) 0.028(7) -0.010(6) 0.001(5) -0.010(6)
F424 0.046(5) 0.094(7) 0.039(5) 0.003(5) -0.002(4) -0.007(5)
C425 0.022(7) 0.085(11) 0.029(7) -0.024(7) 0.003(5) -0.023(7)
C426 0.028(7) 0.035(7) 0.040(7) 0.000(6) 0.014(6) -0.007(5)
F426 0.066(6) 0.062(6) 0.060(5) -0.017(5) 0.017(5) -0.015(5)
N51 0.011(4) 0.037(5) 0.016(4) 0.004(4) 0.004(3) 0.008(4)
N52 0.014(4) 0.030(5) 0.028(5) -0.001(4) 0.008(4) 0.004(4)
C53 0.028(6) 0.023(5) 0.016(5) -0.001(4) 0.008(4) -0.003(4)
C54 0.022(6) 0.028(6) 0.032(6) -0.001(5) 0.008(5) -0.002(5)
C55 0.013(5) 0.042(7) 0.013(5) 0.007(5) 0.002(4) -0.006(5)
C531 0.041(7) 0.025(6) 0.029(6) -0.008(5) 0.011(5) -0.005(5)
C532 0.043(8) 0.029(6) 0.043(8) -0.010(6) 0.020(6) -0.018(6)
C533 0.078(11) 0.023(6) 0.067(10) -0.002(7) 0.051(9) 0.012(7)
C534 0.062(10) 0.024(6) 0.054(9) -0.002(6) 0.025(7) 0.007(6)
C535 0.054(9) 0.031(7) 0.050(8) 0.001(6) 0.031(7) 0.008(6)
C536 0.028(7) 0.047(8) 0.030(7) -0.006(6) 0.011(5) 0.000(6)
C551 0.024(6) 0.045(7) 0.025(6) 0.006(5) 0.011(5) -0.004(5)
C552 0.037(7) 0.025(6) 0.042(7) 0.005(5) 0.021(6) -0.004(5)
C553 0.031(7) 0.061(9) 0.050(8) 0.004(7) 0.029(7) -0.003(6)
C554 0.033(7) 0.046(8) 0.035(7) 0.008(6) 0.022(6) 0.009(6)
C555 0.028(6) 0.040(7) 0.031(6) 0.008(5) 0.018(5) 0.009(5)
C556 0.024(6) 0.036(6) 0.028(6) 0.001(5) 0.019(5) 0.001(5)
N61 0.007(4) 0.031(5) 0.020(5) -0.008(4) 0.006(3) -0.003(3)
N62 0.026(5) 0.022(5) 0.019(5) -0.001(4) 0.007(4) 0.000(4)
C63 0.025(6) 0.024(6) 0.027(6) -0.003(5) 0.010(5) 0.001(5)
C64 0.011(5) 0.033(6) 0.037(7) 0.002(5) 0.008(5) 0.002(4)
C65 0.033(7) 0.039(7) 0.012(5) 0.000(5) 0.007(5) 0.005(5)
C631 0.025(6) 0.034(6) 0.023(6) -0.007(5) 0.012(5) -0.009(5)
C632 0.046(8) 0.034(7) 0.012(5) -0.004(5) 0.012(5) 0.001(6)
C633 0.041(8) 0.046(8) 0.037(7) 0.003(6) 0.022(6) 0.010(6)
C634 0.045(8) 0.026(6) 0.037(7) -0.006(6) 0.015(6) -0.002(6)
C635 0.053(9) 0.022(6) 0.031(7) 0.001(5) -0.001(6) -0.010(6)
C636 0.044(8) 0.031(6) 0.039(7) -0.002(6) 0.026(6) -0.001(6)
C651 0.020(6) 0.035(6) 0.022(6) 0.002(5) 0.009(4) -0.002(5)
C652 0.035(7) 0.027(6) 0.042(7) -0.001(6) 0.014(6) 0.006(5)
C653 0.020(6) 0.042(7) 0.019(6) 0.007(5) 0.009(5) 0.014(5)
C654 0.035(7) 0.054(8) 0.026(6) 0.011(6) 0.013(5) 0.028(6)
C655 0.057(9) 0.038(7) 0.015(6) -0.001(5) 0.013(6) 0.013(6)
C656 0.031(7) 0.041(7) 0.020(6) 0.002(5) 0.012(5) 0.005(5)

loop_
_atom_type_symbol
_atom_type_description
_atom_type_scat_dispersion_real
_atom_type_scat_dispersion_imag
_atom_type_scat_source
C C 0.0033 0.0016
;
International Tables for Crystallography
(Vol. C, Tables 4.2.6.8 and 6.1.1.4)
;
H H 0.0000 0.0000
;
International Tables for Crystallography
(Vol. C, Table 6.1.1.4)
;
Ag Ag -0.8971 1.1015
;
International Tables for Crystallography
(Vol. C, Tables 4.2.6.8 and 6.1.1.4)
;
F F 0.0171 0.0103
;
International Tables for Crystallography
(Vol. C, Tables 4.2.6.8 and 6.1.1.4)
;
N N 0.0061 0.0033
;
International Tables for Crystallography
(Vol. C, Tables 4.2.6.8 and 6.1.1.4)
;
Pt Pt -1.7033 8.3905
;
International Tables for Crystallography
(Vol. C, Tables 4.2.6.8 and 6.1.1.4)
;

loop_
_geom_angle_atom_site_label_1
_geom_angle_atom_site_label_2
_geom_angle_atom_site_label_3
_geom_angle
C122 Pt1 N11 82.1(4)
C122 Pt1 N21 92.9(4)
N11 Pt1 N21 174.6(3)
C122 Pt1 N31 174.1(4)
N11 Pt1 N31 95.3(3)
N21 Pt1 N31 89.5(4)
C122 Pt1 Ag1 73.3(3)
N11 Pt1 Ag1 117.0(3)
N21 Pt1 Ag1 62.8(3)
N31 Pt1 Ag1 112.6(2)
C422 Pt2 N51 95.7(4)
C422 Pt2 N41 81.4(4)
N51 Pt2 N41 177.0(4)
C422 Pt2 N61 175.3(4)
N51 Pt2 N61 87.3(3)
N41 Pt2 N61 95.6(3)
N62 Ag1 N22 159.7(3)
N62 Ag1 Ag2 120.2(2)
N22 Ag1 Ag2 77.7(2)
N62 Ag1 Pt1 132.4(2)
N22 Ag1 Pt1 61.7(2)
Ag2 Ag1 Pt1 65.05(3)
N32 Ag2 N52 166.4(3)
N32 Ag2 Ag1 118.5(2)
N52 Ag2 Ag1 74.3(2)
C16 N11 C12 118.2(10)
C16 N11 Pt1 125.4(8)
C12 N11 Pt1 115.4(7)
N11 C12 C13 121.6(11)
N11 C12 C121 112.4(10)
C13 C12 C121 126.0(11)
C12 C13 C14 117.3(12)
C12 C13 H13 121.3
C14 C13 H13 121.3
C15 C14 C13 121.6(12)
C15 C14 H14 119.2
C13 C14 H14 119.2
C16 C15 C14 116.9(12)
C16 C15 H15 121.5
C14 C15 H15 121.5
N11 C16 C15 124.2(12)
N11 C16 H16 117.9
C15 C16 H16 117.9
C126 C121 C122 117.4(11)
C126 C121 C12 126.2(11)
C122 C121 C12 116.4(10)
C123 C122 C121 120.3(10)
C123 C122 Pt1 127.3(8)
C121 C122 Pt1 112.2(8)
C122 C123 C124 117.5(11)
C122 C123 H123 121.3
C124 C123 H123 121.3
F124 C124 C125 116.2(11)
F124 C124 C123 117.9(12)
C125 C124 C123 125.9(11)
C124 C125 C126 112.7(11)
C124 C125 H125 123.7
C126 C125 H125 123.7
C121 C126 F126 119.0(11)
C121 C126 C125 126.2(12)
F126 C126 C125 114.8(10)
C25 N21 N22 110.1(9)
C25 N21 Pt1 128.5(8)
N22 N21 Pt1 121.0(6)
C23 N22 N21 106.9(8)
C23 N22 Ag1 136.8(7)
N21 N22 Ag1 113.8(6)
N22 C23 C24 109.2(10)
N22 C23 C231 123.1(9)
C24 C23 C231 127.6(11)
C25 C24 C23 106.6(10)
C25 C24 H24 126.7
C23 C24 H24 126.7
N21 C25 C24 107.2(10)
N21 C25 C251 122.1(10)
C24 C25 C251 130.7(10)
C232 C231 C236 117.6(11)
C232 C231 C23 123.8(10)
C236 C231 C23 118.5(10)
C231 C232 C233 121.2(11)
C231 C232 H232 119.4
C233 C232 H232 119.4
C234 C233 C232 121.1(12)
C234 C233 H233 119.5
C232 C233 H233 119.5
C233 C234 C235 118.9(11)
C233 C234 H234 120.6
C235 C234 H234 120.6
C236 C235 C234 121.6(12)
C236 C235 H235 119.2
C234 C235 H235 119.2
C235 C236 C231 119.6(12)
C235 C236 H236 120.2
C231 C236 H236 120.2
C252 C251 C256 118.0(11)
C252 C251 C25 122.6(11)
C256 C251 C25 119.3(11)
C251 C252 C253 123.1(14)
C251 C252 H252 118.4
C253 C252 H252 118.4
C252 C253 C254 120.0(14)
C252 C253 H253 120.0
C254 C253 H253 120.0
C255 C254 C253 119.5(12)
C255 C254 H254 120.2
C253 C254 H254 120.2
C254 C255 C256 120.8(12)
C254 C255 H255 119.6
C256 C255 H255 119.6
C255 C256 C251 118.5(12)
C255 C256 H256 120.7
C251 C256 H256 120.7
C35 N31 N32 108.0(9)
C35 N31 Pt1 134.9(7)
N32 N31 Pt1 116.3(7)
C33 N32 N31 108.7(9)
C33 N32 Ag2 131.2(7)
N31 N32 Ag2 119.0(6)
N32 C33 C34 108.4(10)
N32 C33 C331 123.7(10)
C34 C33 C331 127.8(10)
C35 C34 C33 105.9(11)
C35 C34 H34 127.0
C33 C34 H34 127.0
N31 C35 C34 108.9(10)
N31 C35 C351 125.2(10)
C34 C35 C351 125.9(10)
C336 C331 C332 117.8(11)
C336 C331 C33 118.8(10)
C332 C331 C33 123.4(10)
C333 C332 C331 120.3(11)
C333 C332 H332 119.8
C331 C332 H332 119.8
C332 C333 C334 120.7(12)
C332 C333 H333 119.7
C334 C333 H333 119.7
C335 C334 C333 120.3(12)
C335 C334 H334 119.9
C333 C334 H334 119.9
C334 C335 C336 119.7(12)
C334 C335 H335 120.1
C336 C335 H335 120.1
C335 C336 C331 121.1(12)
C335 C336 H336 119.4
C331 C336 H336 119.4
C356 C351 C352 118.2(10)
C356 C351 C35 125.5(10)
C352 C351 C35 116.3(10)
C353 C352 C351 118.9(11)
C353 C352 H352 120.5
C351 C352 H352 120.5
C354 C353 C352 123.3(12)
C354 C353 H353 118.4
C352 C353 H353 118.4
C353 C354 C355 118.3(11)
C353 C354 H354 120.9
C355 C354 H354 120.9
C356 C355 C354 119.2(12)
C356 C355 H355 120.4
C354 C355 H355 120.4
C351 C356 C355 122.0(11)
C351 C356 H356 119.0
C355 C356 H356 119.0
C46 N41 C42 120.8(10)
C46 N41 Pt2 123.6(8)
C42 N41 Pt2 115.3(7)
N41 C42 C43 118.1(12)
N41 C42 C421 112.8(10)
C43 C42 C421 129.1(12)
C44 C43 C42 120.1(13)
C44 C43 H43 119.9
C42 C43 H43 119.9
C45 C44 C43 120.5(13)
C45 C44 H44 119.7
C43 C44 H44 119.7
C44 C45 C46 119.4(13)
C44 C45 H45 120.3
C46 C45 H45 120.3
N41 C46 C45 120.7(12)
N41 C46 H46 119.7
C45 C46 H46 119.7
C426 C421 C422 116.8(11)
C426 C421 C42 126.0(11)
C422 C421 C42 117.1(11)
C423 C422 C421 120.3(11)
C423 C422 Pt2 127.8(9)
C421 C422 Pt2 111.7(8)
C424 C423 C422 119.3(12)
C424 C423 H423 120.4
C422 C423 H423 120.4
F424 C424 C423 120.1(12)
F424 C424 C425 117.0(11)
C423 C424 C425 122.9(12)
C426 C425 C424 117.6(11)
C426 C425 H425 121.2
C424 C425 H425 121.2
C425 C426 F426 119.7(12)
C425 C426 C421 123.0(12)
F426 C426 C421 117.2(11)
C55 N51 N52 107.6(9)
C55 N51 Pt2 131.9(7)
N52 N51 Pt2 119.8(6)
C53 N52 N51 108.1(8)
C53 N52 Ag2 131.2(7)
N51 N52 Ag2 117.4(7)
N52 C53 C54 108.5(10)
N52 C53 C531 122.4(10)
C54 C53 C531 129.1(10)
C53 C54 C55 106.4(10)
C53 C54 H54 126.8
C55 C54 H54 126.8
N51 C55 C54 109.3(10)
N51 C55 C551 121.5(10)
C54 C55 C551 129.1(10)
C532 C531 C536 119.7(11)
C532 C531 C53 121.5(11)
C536 C531 C53 118.7(10)
C531 C532 C533 120.7(12)
C531 C532 H532 119.6
C533 C532 H532 119.6
C534 C533 C532 119.2(12)
C534 C533 H533 120.4
C532 C533 H533 120.4
C533 C534 C535 120.4(12)
C533 C534 H534 119.8
C535 C534 H534 119.8
C536 C535 C534 120.2(12)
C536 C535 H535 119.9
C534 C535 H535 119.9
C531 C536 C535 119.6(11)
C531 C536 H536 120.2
C535 C536 H536 120.2
C552 C551 C556 118.4(11)
C552 C551 C55 121.0(11)
C556 C551 C55 120.5(10)
C553 C552 C551 121.5(12)
C553 C552 H552 119.2
C551 C552 H552 119.2
C552 C553 C554 118.7(12)
C552 C553 H553 120.7
C554 C553 H553 120.7
C555 C554 C553 121.4(11)
C555 C554 H554 119.3
C553 C554 H554 119.3
C554 C555 C556 119.1(12)
C554 C555 H555 120.4
C556 C555 H555 120.4
C551 C556 C555 120.9(11)
C551 C556 H556 119.6
C555 C556 H556 119.6
C65 N61 N62 108.4(8)
C65 N61 Pt2 135.8(7)
N62 N61 Pt2 114.2(6)
C63 N62 N61 106.8(8)
C63 N62 Ag1 131.0(7)
N61 N62 Ag1 121.8(6)
N62 C63 C64 109.8(10)
N62 C63 C631 122.0(10)
C64 C63 C631 128.1(10)
C63 C64 C65 106.3(10)
C63 C64 H64 126.9
C65 C64 H64 126.9
N61 C65 C64 108.5(9)
N61 C65 C651 124.8(10)
C64 C65 C651 126.1(11)
C632 C631 C636 118.8(10)
C632 C631 C63 119.5(10)
C636 C631 C63 121.7(10)
C633 C632 C631 119.4(12)
C633 C632 H632 120.3
C631 C632 H632 120.3
C632 C633 C634 121.3(12)
C632 C633 H633 119.3
C634 C633 H633 119.3
C633 C634 C635 119.0(11)
C633 C634 H634 120.5
C635 C634 H634 120.5
C636 C635 C634 120.5(12)
C636 C635 H635 119.8
C634 C635 H635 119.8
C635 C636 C631 121.0(11)
C635 C636 H636 119.5
C631 C636 H636 119.5
C652 C651 C656 115.9(10)
C652 C651 C65 120.2(10)
C656 C651 C65 123.6(10)
C653 C652 C651 121.2(11)
C653 C652 H652 119.4
C651 C652 H652 119.4
C652 C653 C654 122.4(11)
C652 C653 H653 118.8
C654 C653 H653 118.8
C653 C654 C655 119.2(11)
C653 C654 H654 120.4
C655 C654 H654 120.4
C656 C655 C654 117.7(12)
C656 C655 H655 121.1
C654 C655 H655 121.1
C655 C656 C651 123.6(12)
C655 C656 H656 118.2
C651 C656 H656 118.2

loop_
_geom_bond_atom_site_label_1
_geom_bond_atom_site_label_2
_geom_bond_distance
Pt1 C122 2.001(11)
Pt1 N11 2.005(9)
Pt1 N21 2.013(9)
Pt1 N31 2.102(9)
Pt1 Ag1 3.2936(11)
Pt2 C422 2.003(11)
Pt2 N51 2.004(9)
Pt2 N41 2.014(9)
Pt2 N61 2.100(8)
Ag1 N62 2.109(9)
Ag1 N22 2.146(8)
Ag1 Ag2 2.9619(13)
Ag2 N32 2.095(8)
Ag2 N52 2.098(9)
N11 C16 1.348(12)
N11 C12 1.384(13)
C12 C13 1.396(16)
C12 C121 1.464(15)
C13 C14 1.409(18)
C13 H13 0.9300
C14 C15 1.386(17)
C14 H14 0.9300
C15 C16 1.382(16)
C15 H15 0.9300
C16 H16 0.9300
C121 C126 1.358(15)
C121 C122 1.425(15)
C122 C123 1.369(14)
C123 C124 1.399(16)
C123 H123 0.9300
C124 F124 1.370(13)
C124 C125 1.377(17)
C125 C126 1.393(16)
C125 H125 0.9300
C126 F126 1.390(13)
N21 C25 1.344(13)
N21 N22 1.368(11)
N22 C23 1.340(14)
C23 C24 1.386(15)
C23 C231 1.503(15)
C24 C25 1.382(15)
C24 H24 0.9300
C25 C251 1.468(15)
C231 C232 1.360(14)
C231 C236 1.436(15)
C232 C233 1.396(15)
C232 H232 0.9300
C233 C234 1.349(16)
C233 H233 0.9300
C234 C235 1.386(17)
C234 H234 0.9300
C235 C236 1.359(16)
C235 H235 0.9300
C236 H236 0.9300
C251 C252 1.357(16)
C251 C256 1.418(16)
C252 C253 1.363(16)
C252 H252 0.9300
C253 C254 1.38(2)
C253 H253 0.9300
C254 C255 1.369(19)
C254 H254 0.9300
C255 C256 1.415(16)
C255 H255 0.9300
C256 H256 0.9300
N31 C35 1.361(13)
N31 N32 1.376(11)
N32 C33 1.362(13)
C33 C34 1.400(14)
C33 C331 1.473(15)
C34 C35 1.400(15)
C34 H34 0.9300
C35 C351 1.475(14)
C331 C336 1.393(15)
C331 C332 1.396(16)
C332 C333 1.370(16)
C332 H332 0.9300
C333 C334 1.380(16)
C333 H333 0.9300
C334 C335 1.353(17)
C334 H334 0.9300
C335 C336 1.387(16)
C335 H335 0.9300
C336 H336 0.9300
C351 C356 1.382(15)
C351 C352 1.411(14)
C352 C353 1.382(16)
C352 H352 0.9300
C353 C354 1.364(18)
C353 H353 0.9300
C354 C355 1.408(17)
C354 H354 0.9300
C355 C356 1.393(15)
C355 H355 0.9300
C356 H356 0.9300
N41 C46 1.367(14)
N41 C42 1.370(14)
C42 C43 1.428(16)
C42 C421 1.440(16)
C43 C44 1.377(18)
C43 H43 0.9300
C44 C45 1.359(17)
C44 H44 0.9300
C45 C46 1.401(16)
C45 H45 0.9300
C46 H46 0.9300
C421 C426 1.411(16)
C421 C422 1.418(15)
C422 C423 1.372(14)
C423 C424 1.372(15)
C423 H423 0.9300
C424 F424 1.338(14)
C424 C425 1.375(18)
C425 C426 1.352(17)
C425 H425 0.9300
C426 F426 1.362(14)
N51 C55 1.346(12)
N51 N52 1.389(11)
N52 C53 1.363(13)
C53 C54 1.381(14)
C53 C531 1.462(15)
C54 C55 1.391(15)
C54 H54 0.9300
C55 C551 1.488(15)
C531 C532 1.377(15)
C531 C536 1.389(16)
C532 C533 1.411(16)
C532 H532 0.9300
C533 C534 1.364(17)
C533 H533 0.9300
C534 C535 1.397(16)
C534 H534 0.9300
C535 C536 1.392(16)
C535 H535 0.9300
C536 H536 0.9300
C551 C552 1.388(15)
C551 C556 1.393(15)
C552 C553 1.384(16)
C552 H552 0.9300
C553 C554 1.387(17)
C553 H553 0.9300
C554 C555 1.371(16)
C554 H554 0.9300
C555 C556 1.393(14)
C555 H555 0.9300
C556 H556 0.9300
N61 C65 1.342(13)
N61 N62 1.377(11)
N62 C63 1.339(13)
C63 C64 1.365(14)
C63 C631 1.501(15)
C64 C65 1.370(15)
C64 H64 0.9300
C65 C651 1.474(15)
C631 C632 1.398(14)
C631 C636 1.400(15)
C632 C633 1.369(15)
C632 H632 0.9300
C633 C634 1.380(17)
C633 H633 0.9300
C634 C635 1.391(17)
C634 H634 0.9300
C635 C636 1.346(15)
C635 H635 0.9300
C636 H636 0.9300
C651 C652 1.406(15)
C651 C656 1.422(15)
C652 C653 1.370(14)
C652 H652 0.9300
C653 C654 1.373(17)
C653 H653 0.9300
C654 C655 1.426(17)
C654 H654 0.9300
C655 C656 1.382(15)
C655 H655 0.9300
C656 H656 0.9300

loop_
_geom_torsion_atom_site_label_1
_geom_torsion_atom_site_label_2
_geom_torsion_atom_site_label_3
_geom_torsion_atom_site_label_4
_geom_torsion
C122 Pt1 Ag1 N62 -55.6(4)
N11 Pt1 Ag1 N62 16.0(4)
N21 Pt1 Ag1 N62 -158.0(4)
N31 Pt1 Ag1 N62 124.9(4)
C122 Pt1 Ag1 N22 106.3(4)
N11 Pt1 Ag1 N22 177.9(4)
N21 Pt1 Ag1 N22 3.9(4)
N31 Pt1 Ag1 N22 -73.2(4)
C122 Pt1 Ag1 Ag2 -164.7(3)
N11 Pt1 Ag1 Ag2 -93.1(3)
N21 Pt1 Ag1 Ag2 93.0(3)
N31 Pt1 Ag1 Ag2 15.8(3)
N62 Ag1 Ag2 N32 -150.0(4)
N22 Ag1 Ag2 N32 40.5(4)
Pt1 Ag1 Ag2 N32 -23.8(3)
N62 Ag1 Ag2 N52 35.1(4)
N22 Ag1 Ag2 N52 -134.5(3)
Pt1 Ag1 Ag2 N52 161.2(3)
C122 Pt1 N11 C16 -179.9(9)
N21 Pt1 N11 C16 -159(3)
N31 Pt1 N11 C16 -5.2(9)
Ag1 Pt1 N11 C16 113.5(9)
C122 Pt1 N11 C12 -11.4(8)
N21 Pt1 N11 C12 9(4)
N31 Pt1 N11 C12 163.3(8)
Ag1 Pt1 N11 C12 -78.0(8)
C16 N11 C12 C13 3.1(16)
Pt1 N11 C12 C13 -166.3(9)
C16 N11 C12 C121 -177.8(9)
Pt1 N11 C12 C121 12.9(11)
N11 C12 C13 C14 -0.8(18)
C121 C12 C13 C14 -179.8(11)
C12 C13 C14 C15 -3(2)
C13 C14 C15 C16 5(2)
C12 N11 C16 C15 -1.4(17)
Pt1 N11 C16 C15 166.8(9)
C14 C15 C16 N11 -2.4(19)
N11 C12 C121 C126 174.7(11)
C13 C12 C121 C126 -6.2(19)
N11 C12 C121 C122 -6.8(14)
C13 C12 C121 C122 172.4(11)
C126 C121 C122 C123 1.5(15)
C12 C121 C122 C123 -177.2(10)
C126 C121 C122 Pt1 176.3(8)
C12 C121 C122 Pt1 -2.4(12)
N11 Pt1 C122 C123 -178.5(10)
N21 Pt1 C122 C123 3.4(10)
N31 Pt1 C122 C123 118(4)
Ag1 Pt1 C122 C123 -57.1(9)
N11 Pt1 C122 C121 7.2(7)
N21 Pt1 C122 C121 -170.9(7)
N31 Pt1 C122 C121 -56(4)
Ag1 Pt1 C122 C121 128.6(7)
C121 C122 C123 C124 -1.7(15)
Pt1 C122 C123 C124 -175.6(8)
C122 C123 C124 F124 -179.4(9)
C122 C123 C124 C125 0.2(18)
F124 C124 C125 C126 -179.1(9)
C123 C124 C125 C126 1.2(18)
C122 C121 C126 F126 178.4(9)
C12 C121 C126 F126 -3.0(18)
C122 C121 C126 C125 0.1(18)
C12 C121 C126 C125 178.6(11)
C124 C125 C126 C121 -1.4(18)
C124 C125 C126 F126 -179.8(10)
C122 Pt1 N21 C25 96.3(9)
N11 Pt1 N21 C25 76(4)
N31 Pt1 N21 C25 -78.4(9)
Ag1 Pt1 N21 C25 165.8(10)
C122 Pt1 N21 N22 -75.9(8)
N11 Pt1 N21 N22 -96(4)
N31 Pt1 N21 N22 109.5(8)
Ag1 Pt1 N21 N22 -6.4(6)
C25 N21 N22 C23 1.1(12)
Pt1 N21 N22 C23 174.6(7)
C25 N21 N22 Ag1 -164.0(7)
Pt1 N21 N22 Ag1 9.5(9)
N62 Ag1 N22 C23 -25.8(17)
Ag2 Ag1 N22 C23 127.4(11)
Pt1 Ag1 N22 C23 -164.5(12)
N62 Ag1 N22 N21 133.1(9)
Ag2 Ag1 N22 N21 -73.8(6)
Pt1 Ag1 N22 N21 -5.6(6)
N21 N22 C23 C24 -1.5(13)
Ag1 N22 C23 C24 158.4(9)
N21 N22 C23 C231 179.2(10)
Ag1 N22 C23 C231 -21.0(18)
N22 C23 C24 C25 1.3(13)
C231 C23 C24 C25 -179.3(11)
N22 N21 C25 C24 -0.3(12)
Pt1 N21 C25 C24 -173.1(8)
N22 N21 C25 C251 177.0(10)
Pt1 N21 C25 C251 4.2(16)
C23 C24 C25 N21 -0.6(13)
C23 C24 C25 C251 -177.6(12)
N22 C23 C231 C232 7.4(18)
C24 C23 C231 C232 -171.8(12)
N22 C23 C231 C236 -169.1(10)
C24 C23 C231 C236 11.6(18)
C236 C231 C232 C233 -1.8(18)
C23 C231 C232 C233 -178.3(11)
C231 C232 C233 C234 0(2)
C232 C233 C234 C235 1(2)
C233 C234 C235 C236 0(2)
C234 C235 C236 C231 -1(2)
C232 C231 C236 C235 2.5(18)
C23 C231 C236 C235 179.2(12)
N21 C25 C251 C252 -83.2(15)
C24 C25 C251 C252 93.4(17)
N21 C25 C251 C256 98.7(13)
C24 C25 C251 C256 -84.7(16)
C256 C251 C252 C253 1(2)
C25 C251 C252 C253 -177.7(12)
C251 C252 C253 C254 -1(2)
C252 C253 C254 C255 1(2)
C253 C254 C255 C256 0(2)
C254 C255 C256 C251 -0.7(18)
C252 C251 C256 C255 0.4(17)
C25 C251 C256 C255 178.6(10)
C122 Pt1 N31 C35 -10(4)
N11 Pt1 N31 C35 -72.4(11)
N21 Pt1 N31 C35 105.2(11)
Ag1 Pt1 N31 C35 165.4(10)
C122 Pt1 N31 N32 -178(3)
N11 Pt1 N31 N32 118.9(7)
N21 Pt1 N31 N32 -63.5(7)
Ag1 Pt1 N31 N32 -3.3(8)
C35 N31 N32 C33 0.7(11)
Pt1 N31 N32 C33 172.4(7)
C35 N31 N32 Ag2 170.4(7)
Pt1 N31 N32 Ag2 -18.0(9)
N52 Ag2 N32 C33 1(2)
Ag1 Ag2 N32 C33 -157.5(9)
N52 Ag2 N32 N31 -165.5(12)
Ag1 Ag2 N32 N31 35.6(8)
N31 N32 C33 C34 -1.0(12)
Ag2 N32 C33 C34 -169.0(7)
N31 N32 C33 C331 -178.9(10)
Ag2 N32 C33 C331 13.2(16)
N32 C33 C34 C35 0.9(12)
C331 C33 C34 C35 178.6(11)
N32 N31 C35 C34 -0.1(12)
Pt1 N31 C35 C34 -169.5(8)
N32 N31 C35 C351 -178.2(9)
Pt1 N31 C35 C351 12.4(17)
C33 C34 C35 N31 -0.5(12)
C33 C34 C35 C351 177.6(10)
N32 C33 C331 C336 -160.7(11)
C34 C33 C331 C336 21.9(18)
N32 C33 C331 C332 21.2(17)
C34 C33 C331 C332 -156.2(12)
C336 C331 C332 C333 -0.8(18)
C33 C331 C332 C333 177.4(11)
C331 C332 C333 C334 0.1(19)
C332 C333 C334 C335 -1(2)
C333 C334 C335 C336 3(2)
C334 C335 C336 C331 -4(2)
C332 C331 C336 C335 2.6(19)
C33 C331 C336 C335 -175.7(11)
N31 C35 C351 C356 -5.8(17)
C34 C35 C351 C356 176.5(11)
N31 C35 C351 C352 174.9(10)
C34 C35 C351 C352 -2.8(16)
C356 C351 C352 C353 3.1(17)
C35 C351 C352 C353 -177.5(11)
C351 C352 C353 C354 -1(2)
C352 C353 C354 C355 0(2)
C353 C354 C355 C356 -1.7(18)
C352 C351 C356 C355 -4.5(17)
C35 C351 C356 C355 176.2(10)
C354 C355 C356 C351 3.8(18)
C422 Pt2 N41 C46 174.1(9)
N51 Pt2 N41 C46 -177(34)
N61 Pt2 N41 C46 -9.6(9)
C422 Pt2 N41 C42 -12.0(8)
N51 Pt2 N41 C42 -3(7)
N61 Pt2 N41 C42 164.4(8)
C46 N41 C42 C43 6.2(16)
Pt2 N41 C42 C43 -168.0(9)
C46 N41 C42 C421 -173.8(10)
Pt2 N41 C42 C421 12.0(12)
N41 C42 C43 C44 -5.3(18)
C421 C42 C43 C44 174.7(13)
C42 C43 C44 C45 1(2)
C43 C44 C45 C46 3(2)
C42 N41 C46 C45 -2.8(17)
Pt2 N41 C46 C45 170.8(9)
C44 C45 C46 N41 -1.7(19)
N41 C42 C421 C426 172.9(11)
C43 C42 C421 C426 -7(2)
N41 C42 C421 C422 -4.2(15)
C43 C42 C421 C422 175.8(11)
C426 C421 C422 C423 1.6(15)
C42 C421 C422 C423 179.0(10)
C426 C421 C422 Pt2 177.2(8)
C42 C421 C422 Pt2 -5.4(12)
N51 Pt2 C422 C423 4.7(10)
N41 Pt2 C422 C423 -175.8(10)
N61 Pt2 C422 C423 134(4)
N51 Pt2 C422 C421 -170.5(7)
N41 Pt2 C422 C421 9.0(7)
N61 Pt2 C422 C421 -42(5)
C421 C422 C423 C424 -1.4(16)
Pt2 C422 C423 C424 -176.2(8)
C422 C423 C424 F424 179.7(10)
C422 C423 C424 C425 1.8(19)
F424 C424 C425 C426 179.6(11)
C423 C424 C425 C426 -2.5(19)
C424 C425 C426 F426 179.2(11)
C424 C425 C426 C421 2.8(19)
C422 C421 C426 C425 -2.4(17)
C42 C421 C426 C425 -179.5(12)
C422 C421 C426 F426 -178.9(10)
C42 C421 C426 F426 3.9(18)
C422 Pt2 N51 C55 107.3(9)
N41 Pt2 N51 C55 98(7)
N61 Pt2 N51 C55 -69.0(9)
C422 Pt2 N51 N52 -83.1(7)
N41 Pt2 N51 N52 -92(7)
N61 Pt2 N51 N52 100.5(7)
C55 N51 N52 C53 -0.7(11)
Pt2 N51 N52 C53 -172.5(7)
C55 N51 N52 Ag2 -162.4(6)
Pt2 N51 N52 Ag2 25.7(9)
N32 Ag2 N52 C53 -40(2)
Ag1 Ag2 N52 C53 121.3(9)
N32 Ag2 N52 N51 117.2(14)
Ag1 Ag2 N52 N51 -82.0(6)
N51 N52 C53 C54 0.5(12)
Ag2 N52 C53 C54 158.8(8)
N51 N52 C53 C531 179.9(9)
Ag2 N52 C53 C531 -21.8(15)
N52 C53 C54 C55 -0.1(12)
C531 C53 C54 C55 -179.5(11)
N52 N51 C55 C54 0.6(11)
Pt2 N51 C55 C54 171.1(7)
N52 N51 C55 C551 177.4(9)
Pt2 N51 C55 C551 -12.1(15)
C53 C54 C55 N51 -0.3(12)
C53 C54 C55 C551 -176.8(10)
N52 C53 C531 C532 -31.9(17)
C54 C53 C531 C532 147.4(12)
N52 C53 C531 C536 151.0(11)
C54 C53 C531 C536 -29.7(18)
C536 C531 C532 C533 -2.8(19)
C53 C531 C532 C533 -180.0(12)
C531 C532 C533 C534 3(2)
C532 C533 C534 C535 0(2)
C533 C534 C535 C536 -2(2)
C532 C531 C536 C535 0.2(18)
C53 C531 C536 C535 177.3(11)
C534 C535 C536 C531 2(2)
N51 C55 C551 C552 139.5(11)
C54 C55 C551 C552 -44.3(17)
N51 C55 C551 C556 -45.0(15)
C54 C55 C551 C556 131.2(12)
C556 C551 C552 C553 -0.5(18)
C55 C551 C552 C553 175.1(11)
C551 C552 C553 C554 -0.8(19)
C552 C553 C554 C555 2.3(19)
C553 C554 C555 C556 -2.6(18)
C552 C551 C556 C555 0.3(16)
C55 C551 C556 C555 -175.3(10)
C554 C555 C556 C551 1.2(17)
C422 Pt2 N61 C65 -41(5)
N51 Pt2 N61 C65 87.8(11)
N41 Pt2 N61 C65 -91.5(11)
C422 Pt2 N61 N62 155(4)
N51 Pt2 N61 N62 -75.6(7)
N41 Pt2 N61 N62 105.0(7)
C65 N61 N62 C63 1.9(11)
Pt2 N61 N62 C63 169.9(7)
C65 N61 N62 Ag1 -171.4(7)
Pt2 N61 N62 Ag1 -3.4(9)
N22 Ag1 N62 C63 8.7(16)
Ag2 Ag1 N62 C63 -140.6(9)
Pt1 Ag1 N62 C63 136.8(8)
N22 Ag1 N62 N61 -179.8(8)
Ag2 Ag1 N62 N61 30.9(8)
Pt1 Ag1 N62 N61 -51.7(8)
N61 N62 C63 C64 -2.8(12)
Ag1 N62 C63 C64 169.6(7)
N61 N62 C63 C631 174.8(9)
Ag1 N62 C63 C631 -12.7(16)
N62 C63 C64 C65 2.6(13)
C631 C63 C64 C65 -174.8(11)
N62 N61 C65 C64 -0.3(12)
Pt2 N61 C65 C64 -164.4(8)
N62 N61 C65 C651 -172.1(10)
Pt2 N61 C65 C651 23.8(17)
C63 C64 C65 N61 -1.4(13)
C63 C64 C65 C651 170.2(11)
N62 C63 C631 C632 -31.0(17)
C64 C63 C631 C632 146.1(12)
N62 C63 C631 C636 148.3(11)
C64 C63 C631 C636 -34.5(19)
C636 C631 C632 C633 2.3(18)
C63 C631 C632 C633 -178.3(11)
C631 C632 C633 C634 -1.9(19)
C632 C633 C634 C635 1.0(19)
C633 C634 C635 C636 -0.6(19)
C634 C635 C636 C631 1.1(19)
C632 C631 C636 C635 -2.0(18)
C63 C631 C636 C635 178.7(11)
N61 C65 C651 C652 -166.7(11)
C64 C65 C651 C652 23.0(17)
N61 C65 C651 C656 20.9(17)
C64 C65 C651 C656 -149.4(12)
C656 C651 C652 C653 1.6(16)
C65 C651 C652 C653 -171.4(10)
C651 C652 C653 C654 -0.5(17)
C652 C653 C654 C655 -0.4(17)
C653 C654 C655 C656 0.2(16)
C654 C655 C656 C651 0.9(16)
C652 C651 C656 C655 -1.8(16)
C65 C651 C656 C655 170.9(10)
